data_4029111
loop_
_publ_author_name
'Wang, Yong'
'Song, Jinsheng'
'Xu, Li'
'Kan, Yuhe'
'Shi, Jianwu'
'Wang, Hua'

_publ_section_title
;
 Synthesis and characterization of cyclooctatetrathiophenes with different
 connection sequences.
;
_journal_issue 5
_journal_name_full 'The Journal of organic chemistry'
_journal_page_first 2255
_journal_page_last 2262
_journal_paper_doi 10.1021/jo500278d
_journal_volume 79
_journal_year 2014
_chemical_formula_sum 'C28 H40 S4 Si4'
_chemical_formula_weight 617.20
_chemical_name_systematic
;

 ?

;
_space_group_IT_number 14
_symmetry_cell_setting monoclinic
_symmetry_space_group_name_Hall '-P 2yn'
_symmetry_space_group_name_H-M 'P 1 21/n 1'
_atom_sites_solution_hydrogens geom
_atom_sites_solution_primary direct
_atom_sites_solution_secondary difmap
_audit_creation_method SHELXL-97
_cell_angle_alpha 90.00
_cell_angle_beta 94.648(7)
_cell_angle_gamma 90.00
_cell_formula_units_Z 4
_cell_length_a 10.310(3)
_cell_length_b 12.900(4)
_cell_length_c 27.078(8)
_cell_measurement_reflns_used 618
_cell_measurement_temperature 296(2)
_cell_measurement_theta_max 16.26
_cell_measurement_theta_min 2.53
_cell_volume 3589.5(19)
_computing_cell_refinement 'Bruker SMART'
_computing_data_collection 'Bruker SMART'
_computing_data_reduction 'Bruker SAINT'
_computing_molecular_graphics 'Bruker SHELXTL'
_computing_publication_material 'Bruker SHELXTL'
_computing_structure_refinement 'SHELXL-97 (Sheldrick, 1997)'
_computing_structure_solution 'SHELXS-97 (Sheldrick, 1990)'
_diffrn_ambient_temperature 296(2)
_diffrn_measured_fraction_theta_full 0.997
_diffrn_measured_fraction_theta_max 0.997
_diffrn_measurement_device_type 'CCD area detector'
_diffrn_measurement_method 'phi and omega scans'
_diffrn_radiation_monochromator graphite
_diffrn_radiation_source 'fine-focus sealed tube'
_diffrn_radiation_type MoK\a
_diffrn_radiation_wavelength 0.71073
_diffrn_reflns_av_R_equivalents 0.0372
_diffrn_reflns_av_sigmaI/netI 0.0489
_diffrn_reflns_limit_h_max 12
_diffrn_reflns_limit_h_min -12
_diffrn_reflns_limit_k_max 11
_diffrn_reflns_limit_k_min -15
_diffrn_reflns_limit_l_max 32
_diffrn_reflns_limit_l_min -27
_diffrn_reflns_number 17910
_diffrn_reflns_theta_full 25.00
_diffrn_reflns_theta_max 25.00
_diffrn_reflns_theta_min 1.51
_exptl_absorpt_coefficient_mu 0.414
_exptl_absorpt_correction_T_max 0.9108
_exptl_absorpt_correction_T_min 0.8486
_exptl_absorpt_correction_type multi-scan
_exptl_absorpt_process_details SADABS
_exptl_crystal_colour 'light green'
_exptl_crystal_density_diffrn 1.142
_exptl_crystal_density_method 'not measured'
_exptl_crystal_description block
_exptl_crystal_F_000 1312
_exptl_crystal_size_max 0.41
_exptl_crystal_size_mid 0.38
_exptl_crystal_size_min 0.23
_refine_diff_density_max 0.519
_refine_diff_density_min -0.410
_refine_diff_density_rms 0.053
_refine_ls_extinction_method none
_refine_ls_goodness_of_fit_ref 1.100
_refine_ls_hydrogen_treatment constr
_refine_ls_matrix_type full
_refine_ls_number_parameters 392
_refine_ls_number_reflns 6314
_refine_ls_number_restraints 18
_refine_ls_restrained_S_all 1.100
_refine_ls_R_factor_all 0.0950
_refine_ls_R_factor_gt 0.0588
_refine_ls_shift/su_max 0.001
_refine_ls_shift/su_mean 0.000
_refine_ls_structure_factor_coef Fsqd
_refine_ls_weighting_details 'calc w=1/[\s^2^(Fo^2^)+(0.1026P)^2^+0.0451P] where P=(Fo^2^+2Fc^2^)/3'
_refine_ls_weighting_scheme calc
_refine_ls_wR_factor_gt 0.1711
_refine_ls_wR_factor_ref 0.1873
_reflns_number_gt 4096
_reflns_number_total 6314
_reflns_threshold_expression >2sigma(I)
_cod_data_source_file jo500278d_si_004.cif
_cod_data_source_block 1
_cod_depositor_comments
;
The following automatic conversions were performed:

'_symmetry_cell_setting' value 'Monoclinic' changed to 'monoclinic'
according to
/usr/data/users/saulius/crontab/automatic-downloads/current/ACS/lib/dictionaries/cif_core.dic
dictionary named 'cif_core.dic' version 2.4.2 from
2011-04-26.

'_exptl_absorpt_correction_type' value 'Multi-scan'
changed to 'multi-scan' according to
/usr/data/users/saulius/crontab/automatic-downloads/current/ACS/lib/dictionaries/cif_core.dic
dictionary named 'cif_core.dic' version 2.4.2 from 2011-04-26.

Automatic conversion script
Id: cif_fix_values 2281 2013-09-26 08:29:07Z andrius 
;
_cod_original_cell_volume 3589(2)
_cod_original_sg_symbol_H-M P2(1)/n
_cod_database_code 4029111

loop_
_symmetry_equiv_pos_as_xyz
'x, y, z'
'-x+1/2, y+1/2, -z+1/2'
'-x, -y, -z'
'x-1/2, -y-1/2, z-1/2'

loop_
_atom_site_label
_atom_site_type_symbol
_atom_site_fract_x
_atom_site_fract_y
_atom_site_fract_z
_atom_site_U_iso_or_equiv
_atom_site_adp_type
_atom_site_occupancy
_atom_site_symmetry_multiplicity
_atom_site_calc_flag
_atom_site_refinement_flags
_atom_site_disorder_assembly
_atom_site_disorder_group
Si1 Si 0.28924(10) 1.22267(8) 0.03546(4) 0.0645(3) Uani 1 1 d . A .
Si2 Si 0.20094(13) 0.59225(9) -0.09731(4) 0.0756(4) Uani 1 1 d . A .
Si3 Si 0.34915(12) 0.53661(10) 0.23982(4) 0.0758(4) Uani 1 1 d . A .
Si4 Si -0.35833(11) 0.91823(11) 0.16334(4) 0.0767(4) Uani 1 1 d . A .
S1 S 0.2871(3) 0.9864(3) 0.01805(9) 0.0645(9) Uani 0.653(2) 1 d P A 1
S2 S 0.1980(3) 0.5954(3) 0.01639(14) 0.0712(10) Uani 0.653(2) 1 d P A 1
S3 S 0.3116(5) 0.6024(3) 0.12831(18) 0.0756(9) Uani 0.653(2) 1 d P A 1
S4 S -0.1168(5) 0.7784(3) 0.16016(16) 0.0769(14) Uani 0.653(2) 1 d P A 1
C13 C 0.1419(11) 1.0518(8) 0.0772(4) 0.053(3) Uani 0.653(2) 1 d P A 1
H13A H 0.1026 1.0970 0.0982 0.064 Uiso 0.653(2) 1 calc PR A 1
C14 C 0.1890(12) 0.7629(8) -0.0251(4) 0.054(3) Uani 0.653(2) 1 d P A 1
H14A H 0.1835 0.8123 -0.0502 0.065 Uiso 0.653(2) 1 calc PR A 1
C15 C 0.1691(11) 0.6850(9) 0.1852(3) 0.057(3) Uani 0.653(2) 1 d P A 1
H15A H 0.1306 0.7031 0.2139 0.068 Uiso 0.653(2) 1 calc PR A 1
C16 C -0.1175(14) 0.9368(8) 0.1121(5) 0.060(3) Uani 0.653(2) 1 d P A 1
H16A H -0.1452 0.9987 0.0972 0.071 Uiso 0.653(2) 1 calc PR A 1
C13B C 0.2759(12) 0.9833(11) 0.0068(5) 0.007(2) Uani 0.347(2) 1 d PU A 2
H13B H 0.3245 0.9761 -0.0205 0.008 Uiso 0.347(2) 1 calc PR A 2
C14B C 0.2221(15) 0.5858(14) 0.0216(6) 0.013(3) Uani 0.347(2) 1 d PU A 2
H14B H 0.2403 0.5176 0.0308 0.016 Uiso 0.347(2) 1 calc PR A 2
C15B C 0.3209(17) 0.5904(16) 0.1270(6) 0.012 Uiso 0.347(2) 1 d P A 2
H15B H 0.3814 0.5481 0.1131 0.014 Uiso 0.347(2) 1 calc PR A 2
C16B C -0.1161(14) 0.7699(12) 0.1642(6) 0.004(3) Uani 0.347(2) 1 d PU A 2
H16B H -0.1360 0.7154 0.1847 0.005 Uiso 0.347(2) 1 calc PR A 2
S5 S 0.1122(6) 1.0778(4) 0.0871(2) 0.0516(11) Uani 0.347(2) 1 d P A 2
S6 S 0.1889(7) 0.7922(4) -0.0398(2) 0.0498(11) Uani 0.347(2) 1 d P A 2
S7 S 0.1415(6) 0.6918(5) 0.20302(17) 0.0554(11) Uani 0.347(2) 1 d P A 2
S8 S -0.1271(7) 0.9714(5) 0.1050(3) 0.0543(12) Uani 0.347(2) 1 d P A 2
C1 C 0.1094(3) 0.9445(2) 0.07689(12) 0.0504(8) Uani 1 1 d . . .
C2 C 0.1858(3) 0.9013(2) 0.04335(12) 0.0479(8) Uani 1 1 d . A .
C3 C 0.1881(3) 0.7939(3) 0.02540(12) 0.0504(8) Uani 1 1 d . . .
C4 C 0.1947(3) 0.7046(2) 0.05186(13) 0.0512(8) Uani 1 1 d . A .
C5 C 0.2031(3) 0.6889(3) 0.10529(14) 0.0543(9) Uani 1 1 d . . .
C6 C 0.1273(3) 0.7320(2) 0.13944(12) 0.0526(8) Uani 1 1 d . A .
C7 C 0.0178(3) 0.8047(3) 0.13089(12) 0.0511(8) Uani 1 1 d . . .
C8 C 0.0096(3) 0.8948(3) 0.10460(12) 0.0507(8) Uani 1 1 d . A .
C9 C 0.2308(3) 1.0883(2) 0.04668(12) 0.0499(8) Uani 1 1 d . . .
C10 C 0.1983(3) 0.6595(3) -0.03649(13) 0.0550(9) Uani 1 1 d . . .
C11 C 0.2674(3) 0.6120(3) 0.18699(13) 0.0559(9) Uani 1 1 d . . .
C12 C -0.1956(3) 0.8840(3) 0.14158(13) 0.0571(9) Uani 1 1 d . . .
C17 C 0.3159(9) 1.2883(4) 0.0958(2) 0.165(3) Uani 1 1 d . . .
H17A H 0.3466 1.3575 0.0910 0.247 Uiso 1 1 calc R A .
H17B H 0.3794 1.2507 0.1166 0.247 Uiso 1 1 calc R . .
H17C H 0.2355 1.2910 0.1113 0.247 Uiso 1 1 calc R . .
C18 C 0.1652(5) 1.2913(3) -0.0048(2) 0.0967(15) Uani 1 1 d . . .
H18A H 0.1947 1.3604 -0.0109 0.145 Uiso 1 1 calc R A .
H18B H 0.0854 1.2943 0.0111 0.145 Uiso 1 1 calc R . .
H18C H 0.1508 1.2550 -0.0357 0.145 Uiso 1 1 calc R . .
C19 C 0.4406(5) 1.2154(5) 0.0038(3) 0.163(3) Uani 1 1 d . . .
H19A H 0.4715 1.2841 -0.0020 0.244 Uiso 1 1 calc R A .
H19B H 0.4238 1.1801 -0.0273 0.244 Uiso 1 1 calc R . .
H19C H 0.5053 1.1780 0.0242 0.244 Uiso 1 1 calc R . .
C20 C 0.2341(7) 0.6907(5) -0.14393(19) 0.139(2) Uani 1 1 d . . .
H20A H 0.2360 0.6583 -0.1758 0.208 Uiso 1 1 calc R A .
H20B H 0.3166 0.7228 -0.1349 0.208 Uiso 1 1 calc R . .
H20C H 0.1668 0.7424 -0.1454 0.208 Uiso 1 1 calc R . .
C21 C 0.3374(6) 0.4984(4) -0.0926(2) 0.127(2) Uani 1 1 d . . .
H21A H 0.3413 0.4634 -0.1237 0.191 Uiso 1 1 calc R A .
H21B H 0.3238 0.4486 -0.0672 0.191 Uiso 1 1 calc R . .
H21C H 0.4176 0.5346 -0.0845 0.191 Uiso 1 1 calc R . .
C22 C 0.0468(6) 0.5206(5) -0.1107(2) 0.141(3) Uani 1 1 d . . .
H22A H 0.0476 0.4865 -0.1421 0.212 Uiso 1 1 calc R A .
H22B H -0.0249 0.5681 -0.1115 0.212 Uiso 1 1 calc R . .
H22C H 0.0377 0.4698 -0.0852 0.212 Uiso 1 1 calc R . .
C23 C 0.4556(7) 0.4392(6) 0.2164(2) 0.153(3) Uani 1 1 d . . .
H23A H 0.4967 0.4004 0.2436 0.229 Uiso 1 1 calc R A .
H23B H 0.5210 0.4725 0.1987 0.229 Uiso 1 1 calc R . .
H23C H 0.4055 0.3931 0.1945 0.229 Uiso 1 1 calc R . .
C24 C 0.4556(8) 0.6242(6) 0.2796(2) 0.175(3) Uani 1 1 d . . .
H24A H 0.4975 0.5853 0.3066 0.263 Uiso 1 1 calc R A .
H24B H 0.4039 0.6783 0.2924 0.263 Uiso 1 1 calc R . .
H24C H 0.5203 0.6541 0.2604 0.263 Uiso 1 1 calc R . .
C25 C 0.2281(6) 0.4820(7) 0.2770(3) 0.178(4) Uani 1 1 d . . .
H25A H 0.2704 0.4429 0.3038 0.267 Uiso 1 1 calc R A .
H25B H 0.1713 0.4373 0.2568 0.267 Uiso 1 1 calc R . .
H25C H 0.1782 0.5369 0.2901 0.267 Uiso 1 1 calc R . .
C26 C -0.4547(10) 0.8041(7) 0.1653(6) 0.335(10) Uani 1 1 d . . .
H26A H -0.4582 0.7700 0.1337 0.503 Uiso 1 1 calc R A .
H26B H -0.5412 0.8225 0.1728 0.503 Uiso 1 1 calc R . .
H26C H -0.4168 0.7584 0.1905 0.503 Uiso 1 1 calc R . .
C27 C -0.3317(6) 0.9827(8) 0.2237(2) 0.202(5) Uani 1 1 d . . .
H27A H -0.4141 1.0007 0.2355 0.303 Uiso 1 1 calc R A .
H27B H -0.2811 1.0444 0.2202 0.303 Uiso 1 1 calc R . .
H27C H -0.2858 0.9368 0.2469 0.303 Uiso 1 1 calc R . .
C28 C -0.4365(7) 1.0148(7) 0.1206(2) 0.175(4) Uani 1 1 d . . .
H28A H -0.4529 0.9846 0.0883 0.263 Uiso 1 1 calc R A .
H28B H -0.3801 1.0736 0.1186 0.263 Uiso 1 1 calc R . .
H28C H -0.5173 1.0367 0.1325 0.263 Uiso 1 1 calc R . .

loop_
_atom_site_aniso_label
_atom_site_aniso_U_11
_atom_site_aniso_U_22
_atom_site_aniso_U_33
_atom_site_aniso_U_23
_atom_site_aniso_U_13
_atom_site_aniso_U_12
Si1 0.0616(7) 0.0439(6) 0.0863(8) -0.0003(5) -0.0051(5) -0.0080(5)
Si2 0.0915(9) 0.0659(7) 0.0719(8) -0.0199(6) 0.0215(6) -0.0134(6)
Si3 0.0786(8) 0.0811(8) 0.0678(7) 0.0289(6) 0.0061(6) 0.0096(6)
Si4 0.0572(7) 0.0956(9) 0.0778(8) -0.0007(7) 0.0092(5) 0.0010(6)
S1 0.0823(14) 0.0520(11) 0.0570(16) -0.0015(12) -0.0077(12) -0.0068(8)
S2 0.074(2) 0.0577(15) 0.0814(18) -0.0055(11) 0.0027(14) 0.0103(12)
S3 0.0819(15) 0.0566(18) 0.0862(12) 0.0110(11) -0.0061(10) 0.0039(12)
S4 0.0792(16) 0.073(2) 0.078(2) 0.0051(12) 0.0072(11) 0.0035(11)
C13 0.061(6) 0.042(6) 0.056(5) -0.014(4) 0.005(4) 0.007(4)
C14 0.056(4) 0.046(6) 0.060(7) 0.007(4) 0.009(4) -0.002(4)
C15 0.070(6) 0.051(4) 0.050(6) -0.004(5) 0.003(4) -0.010(4)
C16 0.081(6) 0.045(7) 0.050(5) 0.010(5) -0.010(4) 0.004(5)
C13B 0.007(2) 0.007(2) 0.006(2) -0.0010(10) 0.0028(10) 0.0006(10)
C14B 0.014(3) 0.012(3) 0.014(3) 0.0009(10) 0.0007(10) 0.0006(10)
C16B 0.004(3) 0.003(3) 0.004(3) 0.0022(10) 0.0011(10) -0.0009(10)
S5 0.069(3) 0.032(2) 0.056(2) -0.0008(17) 0.0172(17) 0.0051(17)
S6 0.0604(19) 0.039(2) 0.050(3) 0.0026(17) 0.0053(18) -0.0010(17)
S7 0.070(3) 0.056(2) 0.040(2) 0.0050(19) -0.0004(17) 0.0075(17)
S8 0.055(2) 0.054(3) 0.054(2) 0.010(2) 0.0054(16) 0.010(2)
C1 0.059(2) 0.0411(18) 0.0488(19) 0.0014(15) -0.0101(16) 0.0030(16)
C2 0.0488(18) 0.0473(19) 0.0465(18) 0.0011(15) -0.0024(14) -0.0001(15)
C3 0.0445(19) 0.054(2) 0.053(2) -0.0043(16) 0.0012(15) -0.0003(15)
C4 0.0449(18) 0.0401(18) 0.068(2) -0.0034(16) 0.0004(15) 0.0017(14)
C5 0.050(2) 0.0394(18) 0.072(2) -0.0013(17) -0.0071(17) -0.0029(15)
C6 0.064(2) 0.0388(18) 0.053(2) 0.0037(16) -0.0071(17) -0.0073(16)
C7 0.065(2) 0.0421(18) 0.0457(18) -0.0027(15) -0.0014(15) -0.0063(16)
C8 0.055(2) 0.048(2) 0.0483(19) -0.0070(16) -0.0042(15) 0.0030(16)
C9 0.053(2) 0.0433(19) 0.0527(19) -0.0017(15) 0.0010(16) 0.0009(15)
C10 0.058(2) 0.045(2) 0.063(2) -0.0068(17) 0.0072(16) 0.0014(16)
C11 0.058(2) 0.0456(19) 0.063(2) 0.0057(17) -0.0005(17) 0.0001(17)
C12 0.058(2) 0.058(2) 0.055(2) 0.0040(18) 0.0034(17) -0.0016(17)
C17 0.277(9) 0.076(4) 0.129(5) -0.021(4) -0.053(5) -0.044(5)
C18 0.086(3) 0.064(3) 0.137(4) 0.026(3) -0.013(3) -0.010(2)
C19 0.080(4) 0.107(5) 0.311(10) 0.053(6) 0.074(5) 0.001(3)
C20 0.212(7) 0.132(5) 0.076(3) 0.010(3) 0.027(4) 0.002(5)
C21 0.129(5) 0.103(4) 0.159(5) -0.030(4) 0.070(4) 0.017(4)
C22 0.133(5) 0.142(5) 0.147(5) -0.064(4) 0.001(4) -0.057(4)
C23 0.161(6) 0.185(7) 0.111(4) 0.045(4) 0.003(4) 0.102(5)
C24 0.225(8) 0.170(7) 0.116(5) 0.013(5) -0.076(5) -0.033(6)
C25 0.104(4) 0.244(9) 0.188(7) 0.142(7) 0.031(5) 0.007(5)
C26 0.212(10) 0.158(8) 0.68(3) -0.118(12) 0.284(14) -0.096(8)
C27 0.103(5) 0.388(14) 0.115(5) -0.074(7) 0.014(4) 0.055(7)
C28 0.127(5) 0.249(9) 0.151(6) 0.049(6) 0.021(4) 0.100(6)

loop_
_atom_type_symbol
_atom_type_description
_atom_type_scat_dispersion_real
_atom_type_scat_dispersion_imag
_atom_type_scat_source
C C 0.0033 0.0016 'International Tables Vol C Tables 4.2.6.8 and 6.1.1.4'
H H 0.0000 0.0000 'International Tables Vol C Tables 4.2.6.8 and 6.1.1.4'
Si Si 0.0817 0.0704 'International Tables Vol C Tables 4.2.6.8 and 6.1.1.4'
S S 0.1246 0.1234 'International Tables Vol C Tables 4.2.6.8 and 6.1.1.4'

loop_
_geom_angle_atom_site_label_1
_geom_angle_atom_site_label_2
_geom_angle_atom_site_label_3
_geom_angle
C17 Si1 C18 110.6(3)
C17 Si1 C19 111.4(4)
C18 Si1 C19 108.8(3)
C17 Si1 C9 108.0(2)
C18 Si1 C9 108.99(18)
C19 Si1 C9 108.9(2)
C20 Si2 C22 114.5(3)
C20 Si2 C21 108.4(3)
C22 Si2 C21 108.8(3)
C20 Si2 C10 107.5(2)
C22 Si2 C10 109.4(2)
C21 Si2 C10 108.0(2)
C25 Si3 C23 112.9(4)
C25 Si3 C24 108.4(4)
C23 Si3 C24 106.1(4)
C25 Si3 C11 109.8(2)
C23 Si3 C11 109.9(2)
C24 Si3 C11 109.6(3)
C26 Si4 C27 113.1(6)
C26 Si4 C28 111.2(6)
C27 Si4 C28 106.2(4)
C26 Si4 C12 109.3(3)
C27 Si4 C12 108.3(2)
C28 Si4 C12 108.6(2)
C9 S1 C2 94.2(2)
C10 S2 C4 94.4(2)
C5 S3 C11 94.5(3)
C12 S4 C7 95.5(3)
C9 C13 C1 120.0(6)
C9 C13 H13A 120.0
C1 C13 H13A 120.0
C10 C14 C3 119.6(6)
C10 C14 H14A 120.2
C3 C14 H14A 120.2
C11 C15 C6 119.5(6)
C11 C15 H15A 120.3
C6 C15 H15A 120.3
C12 C16 C8 118.7(7)
C12 C16 H16A 120.6
C8 C16 H16A 120.6
C2 C13B C9 86.7(6)
C2 C13B H13B 136.7
C9 C13B H13B 136.7
C4 C14B C10 86.2(8)
C4 C14B H14B 136.9
C10 C14B H14B 136.9
C11 C15B C5 86.4(8)
C11 C15B H15B 136.8
C5 C15B H15B 136.8
C7 C16B C12 88.4(7)
C7 C16B H16B 135.8
C12 C16B H16B 135.8
C9 S5 C1 88.8(3)
C10 S6 C3 88.0(3)
C11 S7 C6 86.3(2)
C12 S8 C8 90.1(3)
C2 C1 C13 104.6(5)
C2 C1 C8 128.8(3)
C13 C1 C8 126.5(5)
C2 C1 S5 120.3(3)
C13 C1 S5 15.9(5)
C8 C1 S5 110.6(3)
C1 C2 C3 129.0(3)
C1 C2 S1 114.3(3)
C3 C2 S1 116.7(3)
C1 C2 C13B 119.1(5)
C3 C2 C13B 110.9(5)
S1 C2 C13B 10.4(5)
C4 C3 C14 105.3(5)
C4 C3 C2 128.9(3)
C14 C3 C2 125.7(5)
C4 C3 S6 120.9(3)
C14 C3 S6 15.6(4)
C2 C3 S6 110.1(3)
C3 C4 C5 129.8(3)
C3 C4 S2 114.0(3)
C5 C4 S2 116.2(3)
C3 C4 C14B 119.6(6)
C5 C4 C14B 109.9(6)
S2 C4 C14B 9.8(6)
C6 C5 C4 128.3(3)
C6 C5 S3 114.9(3)
C4 C5 S3 116.7(3)
C6 C5 C15B 117.7(6)
C4 C5 C15B 113.7(6)
S3 C5 C15B 3.3(7)
C5 C6 C15 105.5(5)
C5 C6 C7 128.5(3)
C15 C6 C7 125.8(5)
C5 C6 S7 121.5(3)
C15 C6 S7 16.2(5)
C7 C6 S7 109.7(3)
C8 C7 C6 129.8(3)
C8 C7 S4 113.4(3)
C6 C7 S4 116.6(3)
C8 C7 C16B 117.7(6)
C6 C7 C16B 112.3(6)
S4 C7 C16B 4.4(7)
C7 C8 C16 105.4(5)
C7 C8 C1 128.5(3)
C16 C8 C1 126.1(5)
C7 C8 S8 120.2(4)
C16 C8 S8 14.9(5)
C1 C8 S8 111.1(3)
C13 C9 S1 106.7(4)
C13 C9 S5 15.6(4)
S1 C9 S5 122.2(3)
C13 C9 C13B 108.6(6)
S1 C9 C13B 9.1(5)
S5 C9 C13B 123.5(5)
C13 C9 Si1 131.2(4)
S1 C9 Si1 122.1(2)
S5 C9 Si1 115.7(2)
C13B C9 Si1 119.6(5)
C14 C10 S2 106.6(5)
C14 C10 S6 16.1(5)
S2 C10 S6 122.7(3)
C14 C10 C14B 108.5(7)
S2 C10 C14B 7.9(6)
S6 C10 C14B 124.3(6)
C14 C10 Si2 131.0(5)
S2 C10 Si2 122.3(2)
S6 C10 Si2 115.0(3)
C14B C10 Si2 120.3(6)
C15 C11 S3 105.7(5)
C15 C11 S7 17.2(4)
S3 C11 S7 122.7(3)
C15 C11 C15B 110.9(8)
S3 C11 C15B 5.5(8)
S7 C11 C15B 127.9(7)
C15 C11 Si3 131.6(4)
S3 C11 Si3 122.7(3)
S7 C11 Si3 114.6(2)
C15B C11 Si3 117.5(7)
C16 C12 S4 107.0(6)
C16 C12 S8 13.8(6)
S4 C12 S8 120.8(3)
C16 C12 C16B 109.8(7)
S4 C12 C16B 3.0(6)
S8 C12 C16B 123.6(5)
C16 C12 Si4 130.8(5)
S4 C12 Si4 122.1(3)
S8 C12 Si4 116.9(3)
C16B C12 Si4 119.2(5)
Si1 C17 H17A 109.5
Si1 C17 H17B 109.5
H17A C17 H17B 109.5
Si1 C17 H17C 109.5
H17A C17 H17C 109.5
H17B C17 H17C 109.5
Si1 C18 H18A 109.5
Si1 C18 H18B 109.5
H18A C18 H18B 109.5
Si1 C18 H18C 109.5
H18A C18 H18C 109.5
H18B C18 H18C 109.5
Si1 C19 H19A 109.5
Si1 C19 H19B 109.5
H19A C19 H19B 109.5
Si1 C19 H19C 109.5
H19A C19 H19C 109.5
H19B C19 H19C 109.5
Si2 C20 H20A 109.5
Si2 C20 H20B 109.5
H20A C20 H20B 109.5
Si2 C20 H20C 109.5
H20A C20 H20C 109.5
H20B C20 H20C 109.5
Si2 C21 H21A 109.5
Si2 C21 H21B 109.5
H21A C21 H21B 109.5
Si2 C21 H21C 109.5
H21A C21 H21C 109.5
H21B C21 H21C 109.5
Si2 C22 H22A 109.5
Si2 C22 H22B 109.5
H22A C22 H22B 109.5
Si2 C22 H22C 109.5
H22A C22 H22C 109.5
H22B C22 H22C 109.5
Si3 C23 H23A 109.5
Si3 C23 H23B 109.5
H23A C23 H23B 109.5
Si3 C23 H23C 109.5
H23A C23 H23C 109.5
H23B C23 H23C 109.5
Si3 C24 H24A 109.5
Si3 C24 H24B 109.5
H24A C24 H24B 109.5
Si3 C24 H24C 109.5
H24A C24 H24C 109.5
H24B C24 H24C 109.5
Si3 C25 H25A 109.5
Si3 C25 H25B 109.5
H25A C25 H25B 109.5
Si3 C25 H25C 109.5
H25A C25 H25C 109.5
H25B C25 H25C 109.5
Si4 C26 H26A 109.5
Si4 C26 H26B 109.5
H26A C26 H26B 109.5
Si4 C26 H26C 109.5
H26A C26 H26C 109.5
H26B C26 H26C 109.5
Si4 C27 H27A 109.5
Si4 C27 H27B 109.5
H27A C27 H27B 109.5
Si4 C27 H27C 109.5
H27A C27 H27C 109.5
H27B C27 H27C 109.5
Si4 C28 H28A 109.5
Si4 C28 H28B 109.5
H28A C28 H28B 109.5
Si4 C28 H28C 109.5
H28A C28 H28C 109.5
H28B C28 H28C 109.5

loop_
_geom_bond_atom_site_label_1
_geom_bond_atom_site_label_2
_geom_bond_distance
Si1 C17 1.841(6)
Si1 C18 1.839(4)
Si1 C19 1.843(6)
Si1 C9 1.868(3)
Si2 C20 1.842(6)
Si2 C22 1.849(5)
Si2 C21 1.852(5)
Si2 C10 1.864(4)
Si3 C25 1.809(6)
Si3 C23 1.817(6)
Si3 C24 1.857(6)
Si3 C11 1.873(4)
Si4 C26 1.779(7)
Si4 C27 1.834(7)
Si4 C28 1.842(6)
Si4 C12 1.875(4)
S1 C9 1.655(5)
S1 C2 1.698(5)
S2 C10 1.653(5)
S2 C4 1.706(5)
S3 C5 1.665(5)
S3 C11 1.693(6)
S4 C12 1.644(6)
S4 C7 1.688(6)
C13 C9 1.367(12)
C13 C1 1.423(11)
C13 H13A 0.9300
C14 C10 1.374(12)
C14 C3 1.426(12)
C14 H14A 0.9300
C15 C11 1.382(12)
C15 C6 1.416(11)
C15 H15A 0.9300
C16 C12 1.361(14)
C16 C8 1.447(14)
C16 H16A 0.9300
C13B C2 1.763(14)
C13B C9 1.816(13)
C13B H13B 0.9300
C14B C4 1.772(18)
C14B C10 1.837(16)
C14B H14B 0.9300
C15B C11 1.779(16)
C15B C5 1.82(2)
C15B H15B 0.9300
C16B C7 1.767(15)
C16B C12 1.770(16)
C16B H16B 0.9300
S5 C9 1.712(6)
S5 C1 1.741(6)
S6 C10 1.717(6)
S6 C3 1.767(6)
S7 C11 1.739(6)
S7 C6 1.793(5)
S8 C12 1.693(7)
S8 C8 1.722(7)
C1 C2 1.368(5)
C1 C8 1.469(5)
C2 C3 1.469(5)
C3 C4 1.355(5)
C4 C5 1.457(5)
C5 C6 1.375(5)
C6 C7 1.471(5)
C7 C8 1.363(5)
C17 H17A 0.9600
C17 H17B 0.9600
C17 H17C 0.9600
C18 H18A 0.9600
C18 H18B 0.9600
C18 H18C 0.9600
C19 H19A 0.9600
C19 H19B 0.9600
C19 H19C 0.9600
C20 H20A 0.9600
C20 H20B 0.9600
C20 H20C 0.9600
C21 H21A 0.9600
C21 H21B 0.9600
C21 H21C 0.9600
C22 H22A 0.9600
C22 H22B 0.9600
C22 H22C 0.9600
C23 H23A 0.9600
C23 H23B 0.9600
C23 H23C 0.9600
C24 H24A 0.9600
C24 H24B 0.9600
C24 H24C 0.9600
C25 H25A 0.9600
C25 H25B 0.9600
C25 H25C 0.9600
C26 H26A 0.9600
C26 H26B 0.9600
C26 H26C 0.9600
C27 H27A 0.9600
C27 H27B 0.9600
C27 H27C 0.9600
C28 H28A 0.9600
C28 H28B 0.9600
C28 H28C 0.9600
